data_4323503
loop_
_publ_author_name
'F. Albert Cotton'
'Evgeny V. Dikarev'
'Wai-Yeung Wong'

_publ_section_title
;
 W2Cl4(NR2)2(PR'3)2 Molecules. 7. Preparation, Characterization, and
 Structures of W2Cl4(NHR)2(NH2R)2 and W2Cl4(NHR)2(PMe3)2 (R =sec-Butyl and
 Cyclohexyl) and 31P{1H} NMR Studies of Trans-to-Cis Isomerizations of
 W2Cl4(NHR)2(PMe3)2
;
_journal_name_full 'Inorganic Chemistry'
_journal_page_first 3268
_journal_page_last 3276
_journal_paper_doi 10.1021/ic961485o
_journal_volume 36
_journal_year 1997
_chemical_compound_source synthesized
_chemical_formula_analytical 'not measured'
_chemical_formula_moiety 'C14 H38 Cl4 N2 P2 W2'
_chemical_formula_structural W2Cl4(NHsec-Bu)2(PMe3)2
_chemical_formula_sum 'C14 H38 Cl4 N2 P2 W2'
_chemical_formula_weight 805.90
_chemical_melting_point ?
_chemical_name_common
;
 cis,cis-Tetrachloro-bis(sec-butylamido)-bis(trimethylphosphine)
 ditungsten(III)
;
_chemical_name_systematic
; 
 1,1,2,2-Tetrachloro-1,2-bis(sec-butylamido)-(cis,cis)-1,2-
 bis(trimethylphosphine) ditungsten(III) 
;
_space_group_IT_number 14
_symmetry_cell_setting monoclinic
_symmetry_space_group_name_Hall '-P 2yab'
_symmetry_space_group_name_H-M 'P 1 21/a 1'
_atom_sites_solution_hydrogens geom
_atom_sites_solution_primary direct
_atom_sites_solution_secondary difmap
_audit_creation_method SHELXL
_cell_angle_alpha 90.00
_cell_angle_beta 99.33(2)
_cell_angle_gamma 90.00
_cell_formula_units_Z 4
_cell_length_a 13.339(3)
_cell_length_b 13.446(3)
_cell_length_c 15.179(3)
_cell_measurement_reflns_used 25
_cell_measurement_temperature 293(2)
_cell_measurement_theta_max 25.45
_cell_measurement_theta_min 24.14
_cell_volume 2686.4(10)
_computing_cell_refinement 'TEXSAN-TEXRAY (1985)'
_computing_data_collection 'TEXSAN-TEXRAY (1985)'
_computing_data_reduction 'TEXSAN-TEXRAY (1985)'
_computing_molecular_graphics 'SHELXTL V.5 (Siemens, 1994)'
_computing_publication_material CIFTAB
_computing_structure_refinement 'SHELXL-93 (Sheldrick, 1993)'
_computing_structure_solution 'SHELXTL V.5 (Siemens, 1994)'
_diffrn_ambient_temperature 293(2)
_diffrn_measurement_device 'Rigaku AFC5'
_diffrn_measurement_method \w--2\q
_diffrn_radiation_monochromator graphite
_diffrn_radiation_source 'fine-focus sealed tube'
_diffrn_radiation_type CuK\a
_diffrn_radiation_wavelength 1.54184
_diffrn_reflns_av_R_equivalents 0.0366
_diffrn_reflns_av_sigmaI/netI 0.0376
_diffrn_reflns_limit_h_max 15
_diffrn_reflns_limit_h_min 0
_diffrn_reflns_limit_k_max 15
_diffrn_reflns_limit_k_min 0
_diffrn_reflns_limit_l_max 16
_diffrn_reflns_limit_l_min -17
_diffrn_reflns_number 4189
_diffrn_reflns_theta_max 60.18
_diffrn_reflns_theta_min 2.95
_diffrn_standards_decay_% 15
_diffrn_standards_interval_count 250
_diffrn_standards_number 3
_exptl_absorpt_coefficient_mu 20.391
_exptl_absorpt_correction_T_max 1.0000
_exptl_absorpt_correction_T_min 0.3815
_exptl_absorpt_correction_type 'empirical via \y scans'
_exptl_crystal_colour red
_exptl_crystal_density_diffrn 1.993
_exptl_crystal_density_meas ?
_exptl_crystal_density_method none
_exptl_crystal_description block-shaped
_exptl_crystal_F_000 1528
_exptl_crystal_size_max 0.25
_exptl_crystal_size_mid 0.15
_exptl_crystal_size_min 0.13
_refine_diff_density_max 1.884
_refine_diff_density_min -2.205
_refine_diff_density_rms 0.206
_refine_ls_extinction_coef 0.00040(5)
_refine_ls_extinction_expression Fc^*^=kFc[1+0.001xFc^2^\l^3^/sin(2\q)]^-1/4^
_refine_ls_extinction_method SHELXL
_refine_ls_goodness_of_fit_all 1.134
_refine_ls_goodness_of_fit_obs 1.159
_refine_ls_hydrogen_treatment noref
_refine_ls_matrix_type full
_refine_ls_number_parameters 207
_refine_ls_number_reflns 3989
_refine_ls_number_restraints 2
_refine_ls_restrained_S_all 1.134
_refine_ls_restrained_S_obs 1.159
_refine_ls_R_factor_all 0.0643
_refine_ls_R_factor_obs 0.0565
_refine_ls_shift/esd_max 0.001
_refine_ls_shift/esd_mean 0.000
_refine_ls_structure_factor_coef Fsqd
_refine_ls_weighting_details 'w=1/[\s^2^(Fo^2^)+(0.0967P)^2^+19.5191P] where P=(Fo^2^+2Fc^2^)/3'
_refine_ls_weighting_scheme calc
_refine_ls_wR_factor_all 0.1716
_refine_ls_wR_factor_obs 0.1644
_reflns_number_observed 3522
_reflns_number_total 3989
_reflns_observed_criterion >2sigma(I)
_cod_data_source_file ic961485o_3.cif
_cod_data_source_block W2Cl4(NHsec-Bu)2(PMe3)2
_cod_depositor_comments
;
The following automatic conversions were performed:

'_chemical_melting_point' value 'not measured' was changed to '?' -
the value is undefined or not given.

Automatic conversion script
Id: cif_fix_values 1715 2011-07-08 13:25:40Z adriana 

The following automatic conversions were performed:

'_exptl_crystal_density_meas' value 'not measured' was changed to '?'
- the value is perceived as not measured.

Automatic conversion script
Id: cif_fix_values 3008 2015-01-20 13:52:24Z robertas 

The following automatic conversions were performed:

'_refine_ls_weighting_scheme' value 'calc
w=1/[\s^2^(Fo^2^)+(0.0967P)^2^+19.5191P] where P=(Fo^2^+2Fc^2^)/3'
was changed to 'calc'. New tag '_refine_ls_weighting_details' was
created. The value of the new tag was set to
'w=1/[\s^2^(Fo^2^)+(0.0967P)^2^+19.5191P] where P=(Fo^2^+2Fc^2^)/3'.

Automatic conversion script
Id: cif_fix_values 3143 2015-03-26 13:38:13Z robertas 
;
_cod_original_cell_volume 2686(1)
_cod_database_code 4323503

loop_
_symmetry_equiv_pos_as_xyz
'x, y, z'
'-x+1/2, y+1/2, -z'
'-x, -y, -z'
'x-1/2, -y-1/2, z'

loop_
_atom_site_aniso_label
_atom_site_aniso_U_11
_atom_site_aniso_U_22
_atom_site_aniso_U_33
_atom_site_aniso_U_23
_atom_site_aniso_U_13
_atom_site_aniso_U_12
W1 0.0621(4) 0.0438(4) 0.0556(4) -0.0054(2) 0.0161(3) -0.0009(2)
W2 0.0553(4) 0.0385(4) 0.0555(4) -0.0018(2) 0.0189(3) -0.0019(2)
Cl1 0.105(3) 0.091(3) 0.081(2) -0.034(2) 0.031(2) 0.000(2)
Cl2 0.075(2) 0.060(2) 0.104(3) -0.006(2) 0.018(2) -0.012(2)
Cl3 0.087(2) 0.070(2) 0.058(2) -0.0085(15) 0.025(2) 0.000(2)
Cl4 0.086(2) 0.046(2) 0.089(2) -0.0005(15) 0.013(2) -0.015(2)
P1 0.065(2) 0.073(2) 0.084(2) -0.018(2) 0.017(2) 0.010(2)
P2 0.067(2) 0.044(2) 0.078(2) 0.008(2) 0.015(2) -0.0007(14)
N1 0.090(8) 0.066(7) 0.052(6) 0.010(5) 0.003(5) -0.009(6)
N2 0.056(6) 0.067(7) 0.078(7) -0.009(6) 0.024(5) -0.001(5)
C1 0.087(13) 0.139(17) 0.098(14) -0.022(11) 0.050(11) -0.012(10)
C2 0.085(11) 0.115(16) 0.116(14) -0.023(12) -0.011(10) 0.028(11)
C3 0.097(12) 0.085(12) 0.137(16) -0.040(11) 0.024(11) 0.017(10)
C4 0.071(9) 0.060(9) 0.126(13) -0.010(9) 0.025(9) 0.001(7)
C5 0.089(11) 0.077(11) 0.125(14) 0.034(10) -0.009(10) 0.011(9)
C6 0.103(12) 0.075(10) 0.104(12) 0.023(9) 0.042(10) -0.008(9)
C7 0.097(12) 0.105(14) 0.085(11) 0.014(10) -0.005(9) -0.012(10)
C11 0.075(9) 0.049(8) 0.129(14) -0.003(8) 0.035(9) 0.004(7)
C12 0.070(11) 0.091(13) 0.135(17) -0.012(11) 0.020(10) -0.008(8)
C13 0.083(12) 0.136(18) 0.108(15) 0.011(12) 0.033(11) -0.011(10)
C14 0.192(27) 0.219(32) 0.091(16) 0.017(19) 0.055(16) 0.019(24)

loop_
_atom_site_label
_atom_site_type_symbol
_atom_site_fract_x
_atom_site_fract_y
_atom_site_fract_z
_atom_site_U_iso_or_equiv
_atom_site_thermal_displace_type
_atom_site_occupancy
_atom_site_calc_flag
_atom_site_refinement_flags
_atom_site_disorder_group
W1 W 0.12618(4) 0.97938(4) 0.70186(4) 0.0531(3) Uani 1 d . .
W2 W 0.26135(4) 0.99305(4) 0.81850(4) 0.0487(3) Uani 1 d . .
Cl1 Cl 0.1911(3) 0.8732(3) 0.5999(3) 0.0902(12) Uani 1 d . .
Cl2 Cl 0.0100(3) 0.8446(3) 0.7182(3) 0.0790(10) Uani 1 d . .
Cl3 Cl 0.2181(3) 1.0297(3) 0.9638(2) 0.0702(9) Uani 1 d . .
Cl4 Cl 0.3004(3) 1.1657(2) 0.8135(3) 0.0740(9) Uani 1 d . .
P1 P -0.0002(3) 1.0697(3) 0.7757(3) 0.0733(10) Uani 1 d . .
P2 P 0.2466(3) 0.8197(2) 0.8769(2) 0.0626(9) Uani 1 d . .
N1 N 0.1478(9) 1.0994(9) 0.6441(7) 0.070(3) Uani 1 d . .
H1 H 0.1855(9) 1.1420(9) 0.6761(7) 0.084 Uiso 1 calc R 1
N2 N 0.3630(8) 0.9420(9) 0.7568(8) 0.065(3) Uani 1 d . .
H2 H 0.3414(8) 0.9159(9) 0.7056(8) 0.079 Uiso 1 calc R .
C1 C -0.0443(15) 1.0118(15) 0.8698(13) 0.104(6) Uani 1 d . .
H1A H 0.0124(15) 1.0000(15) 0.9163(13) 0.156 Uiso 1 calc R .
H1B H -0.0767(15) 0.9498(15) 0.8515(13) 0.156 Uiso 1 calc R .
H1C H -0.0920(15) 1.0550(15) 0.8917(13) 0.156 Uiso 1 calc R .
C2 C -0.1164(13) 1.0848(15) 0.6982(13) 0.108(6) Uani 1 d . .
H2A H -0.1019(13) 1.1154(15) 0.6445(13) 0.162 Uiso 1 calc R .
H2B H -0.1622(13) 1.1262(15) 0.7244(13) 0.162 Uiso 1 calc R .
H2C H -0.1470(13) 1.0209(15) 0.6843(13) 0.162 Uiso 1 calc R .
C3 C 0.0332(13) 1.1977(13) 0.8097(13) 0.106(6) Uani 1 d . .
H3A H 0.0951(13) 1.1978(13) 0.8519(13) 0.159 Uiso 1 calc R .
H3B H -0.0203(13) 1.2263(13) 0.8369(13) 0.159 Uiso 1 calc R .
H3C H 0.0422(13) 1.2362(13) 0.7583(13) 0.159 Uiso 1 calc R .
C4 C 0.2498(11) 0.7182(11) 0.7988(11) 0.084(4) Uani 1 d . .
H4A H 0.3039(11) 0.7290(11) 0.7652(11) 0.127 Uiso 1 calc R .
H4B H 0.1863(11) 0.7151(11) 0.7589(11) 0.127 Uiso 1 calc R .
H4C H 0.2610(11) 0.6567(11) 0.8311(11) 0.127 Uiso 1 calc R .
C5 C 0.3550(12) 0.7933(13) 0.9619(13) 0.100(6) Uani 1 d . .
H5A H 0.4165(12) 0.8076(13) 0.9390(13) 0.150 Uiso 1 calc R .
H5B H 0.3543(12) 0.7244(13) 0.9783(13) 0.150 Uiso 1 calc R .
H5C H 0.3519(12) 0.8339(13) 1.0134(13) 0.150 Uiso 1 calc R .
C6 C 0.1421(13) 0.7879(12) 0.9338(11) 0.091(5) Uani 1 d . .
H6A H 0.1346(13) 0.8384(12) 0.9770(11) 0.137 Uiso 1 calc R .
H6B H 0.1554(13) 0.7251(12) 0.9634(11) 0.137 Uiso 1 calc R .
H6C H 0.0806(13) 0.7833(12) 0.8912(11) 0.137 Uiso 1 calc R .
C7 C 0.1089(13) 1.1310(15) 0.5510(11) 0.098(5) Uani 1 d D 1
H7 H 0.0567(13) 1.0826(15) 0.5265(11) 0.118 Uiso 1 calc R 1
C8 C 0.1959(20) 1.1233(22) 0.4929(18) 0.152(9) Uiso 0.50 d PD 1
H8A H 0.2239(20) 1.0574(22) 0.4976(18) 0.227 Uiso 0.50 calc PR 1
H8B H 0.2482(20) 1.1706(22) 0.5140(18) 0.227 Uiso 0.50 calc PR 1
H8C H 0.1687(20) 1.1373(22) 0.4317(18) 0.227 Uiso 0.50 calc PR 1
C9 C 0.0553(24) 1.2331(23) 0.5504(21) 0.176(12) Uiso 0.50 d PD 1
H9A H 0.0037(24) 1.2301(23) 0.5876(21) 0.265 Uiso 0.50 calc PR 1
H9B H 0.0248(24) 1.2494(23) 0.4904(21) 0.265 Uiso 0.50 calc PR 1
H9C H 0.1043(24) 1.2832(23) 0.5726(21) 0.265 Uiso 0.50 calc PR 1
C7X C 0.1089(13) 1.1310(15) 0.5510(11) 0.990 Uiso 0.00 d P 2
C8X C 0.1959(20) 1.1233(22) 0.4929(18) 0.152(9) Uiso 0.500(9) d P 2
H8X1 H 0.1980(39) 1.0547(43) 0.4736(37) 0.182 Uiso 0.50 calc PR 2
H8X2 H 0.1750(39) 1.1628(43) 0.4397(37) 0.182 Uiso 0.50 calc PR 2
C9X C 0.0553(24) 1.2331(23) 0.5504(21) 0.176(12) Uiso 0.50 d P 2
H9X1 H 0.0181(39) 1.2493(43) 0.4918(37) 0.212 Uiso 0.50 calc PR 2
H9X2 H 0.0099(39) 1.2361(43) 0.5941(37) 0.212 Uiso 0.50 calc PR 2
C10 C 0.1345(39) 1.2902(43) 0.5721(37) 0.170(22) Uiso 0.50 d PD 2
H10A H 0.1128(39) 1.3581(43) 0.5746(37) 0.255 Uiso 0.50 calc PR 2
H10B H 0.1785(39) 1.2839(43) 0.5282(37) 0.255 Uiso 0.50 calc PR 2
H10C H 0.1704(39) 1.2707(43) 0.6295(37) 0.255 Uiso 0.50 calc PR 2
C10X C 0.2872(32) 1.1486(38) 0.5245(32) 0.139(16) Uiso 0.50 d PD 2
H10D H 0.3296(32) 1.1389(38) 0.4798(32) 0.208 Uiso 0.50 calc PR 2
H10E H 0.3118(32) 1.1086(38) 0.5758(32) 0.208 Uiso 0.50 calc PR 2
H10F H 0.2886(32) 1.2175(38) 0.5415(32) 0.208 Uiso 0.50 calc PR 2
C11 C 0.4749(11) 0.9410(11) 0.7852(12) 0.082(4) Uani 1 d . .
H11 H 0.4981(11) 0.8718(11) 0.7890(12) 0.099 Uiso 1 calc R .
C12 C 0.5076(14) 0.9901(13) 0.8758(14) 0.098(6) Uani 1 d . .
H12A H 0.4766(14) 0.9562(13) 0.9201(14) 0.147 Uiso 1 calc R .
H12B H 0.4867(14) 1.0585(13) 0.8728(14) 0.147 Uiso 1 calc R .
H12C H 0.5802(14) 0.9866(13) 0.8916(14) 0.147 Uiso 1 calc R .
C13 C 0.5227(15) 0.9932(16) 0.7147(14) 0.107(6) Uani 1 d . .
H13A H 0.4939(15) 1.0594(16) 0.7063(14) 0.129 Uiso 1 calc R .
H13B H 0.5948(15) 1.0006(16) 0.7365(14) 0.129 Uiso 1 calc R .
C14 C 0.5105(22) 0.9446(23) 0.6296(15) 0.164(11) Uani 1 d . .
H14A H 0.5433(22) 0.9830(23) 0.5892(15) 0.246 Uiso 1 calc R .
H14B H 0.4394(22) 0.9387(23) 0.6062(15) 0.246 Uiso 1 calc R .
H14C H 0.5405(22) 0.8796(23) 0.6364(15) 0.246 Uiso 1 calc R .

loop_
_atom_type_symbol
_atom_type_description
_atom_type_scat_dispersion_real
_atom_type_scat_dispersion_imag
_atom_type_scat_source
C C 0.0181 0.0091 'International Tables Vol C Tables 4.2.6.8 and 6.1.1.4'
H H 0.0000 0.0000 'International Tables Vol C Tables 4.2.6.8 and 6.1.1.4'
W W -5.4734 5.5774 'International Tables Vol C Tables 4.2.6.8 and 6.1.1.4'
Cl Cl 0.3639 0.7018 'International Tables Vol C Tables 4.2.6.8 and 6.1.1.4'
P P 0.2955 0.4335 'International Tables Vol C Tables 4.2.6.8 and 6.1.1.4'
N N 0.0311 0.0180 'International Tables Vol C Tables 4.2.6.8 and 6.1.1.4'

loop_
_geom_angle_atom_site_label_1
_geom_angle_atom_site_label_2
_geom_angle_atom_site_label_3
_geom_angle
_geom_angle_site_symmetry_1
_geom_angle_site_symmetry_3
_geom_angle_publ_flag
N1 W1 W2 97.4(3) . . y
N1 W1 Cl1 96.5(4) . . y
W2 W1 Cl1 103.00(11) . . y
N1 W1 Cl2 146.9(4) . . y
W2 W1 Cl2 114.32(10) . . y
Cl1 W1 Cl2 85.62(15) . . y
N1 W1 P1 87.6(4) . . y
W2 W1 P1 96.73(9) . . y
Cl1 W1 P1 159.12(14) . . y
Cl2 W1 P1 80.06(13) . . y
N2 W2 W1 97.1(4) . . y
N2 W2 Cl4 99.2(4) . . y
W1 W2 Cl4 101.53(9) . . y
N2 W2 Cl3 145.0(4) . . y
W1 W2 Cl3 116.16(10) . . y
Cl4 W2 Cl3 85.18(13) . . y
N2 W2 P2 86.6(4) . . y
W1 W2 P2 95.73(9) . . y
Cl4 W2 P2 160.90(13) . . y
Cl3 W2 P2 79.86(12) . . y
C2 P1 C1 102.1(10) . . n
C2 P1 C3 102.9(9) . . n
C1 P1 C3 106.0(9) . . n
C2 P1 W1 109.6(6) . . n
C1 P1 W1 118.5(6) . . n
C3 P1 W1 115.8(6) . . n
C6 P2 C4 103.7(8) . . n
C6 P2 C5 101.7(9) . . n
C4 P2 C5 102.5(8) . . n
C6 P2 W2 119.9(6) . . n
C4 P2 W2 117.2(6) . . n
C5 P2 W2 109.5(6) . . n
C7X N1 W1 129.2(10) . . n
C7 N1 W1 129.2(10) . . n
C11 N2 W2 128.7(10) . . n
N1 C7 C9 110.4(18) . . n
N1 C7 C8 109.8(15) . . n
C9 C7 C8 115.9(20) . . n
N1 C7X C9X 110.4(18) . . n
N1 C7X C8X 109.8(15) . . n
C9X C7X C8X 115.9(20) . . n
C10X C8X C7X 121.2(32) . . n
C10 C9X C7X 99.6(35) . . n
N2 C11 C13 108.1(15) . . n
N2 C11 C12 112.7(13) . . n
C13 C11 C12 110.4(15) . . n
C14 C13 C11 115.4(19) . . n

loop_
_geom_bond_atom_site_label_1
_geom_bond_atom_site_label_2
_geom_bond_distance
_geom_bond_site_symmetry_2
_geom_bond_publ_flag
W1 N1 1.881(11) . y
W1 W2 2.3204(10) . y
W1 Cl1 2.370(3) . y
W1 Cl2 2.424(3) . y
W1 P1 2.487(4) . y
W2 N2 1.897(10) . y
W2 Cl4 2.383(3) . y
W2 Cl3 2.419(3) . y
W2 P2 2.513(3) . y
P1 C2 1.80(2) . n
P1 C1 1.81(2) . n
P1 C3 1.83(2) . n
P2 C6 1.806(14) . n
P2 C4 1.81(2) . n
P2 C5 1.81(2) . n
N1 C7X 1.49(2) . n
N1 C7 1.49(2) . n
N2 C11 1.48(2) . n
C7 C9 1.55(3) . n
C7 C8 1.57(2) . n
C7X C9X 1.55(3) . n
C7X C8X 1.57(2) . n
C8X C10X 1.28(4) . n
C9X C10 1.30(4) . n
C11 C13 1.51(2) . n
C11 C12 1.52(2) . n
C13 C14 1.43(3) . n

loop_
_geom_torsion_atom_site_label_1
_geom_torsion_atom_site_label_2
_geom_torsion_atom_site_label_3
_geom_torsion_atom_site_label_4
_geom_torsion
_geom_torsion_site_symmetry_1
_geom_torsion_site_symmetry_2
_geom_torsion_site_symmetry_3
_geom_torsion_site_symmetry_4
_geom_torsion_publ_flag
P1 W1 W2 P2 100.77(13) . . . . n
P1 W1 W2 N2 -171.9(4) . . . . n
P1 W1 W2 Cl3 19.28(14) . . . . y
P1 W1 W2 Cl4 -70.98(14) . . . . n
N1 W1 W2 P2 -170.8(4) . . . . n
N1 W1 W2 N2 -83.5(5) . . . . n
N1 W1 W2 Cl3 107.7(4) . . . . n
N1 W1 W2 Cl4 17.4(4) . . . . y
Cl1 W1 W2 P2 -72.38(14) . . . . n
Cl1 W1 W2 N2 14.9(4) . . . . y
Cl1 W1 W2 Cl3 -153.9(2) . . . . n
Cl1 W1 W2 Cl4 115.87(15) . . . . n
Cl2 W1 W2 P2 18.67(13) . . . . y
Cl2 W1 W2 N2 106.0(4) . . . . n
Cl2 W1 W2 Cl3 -62.82(14) . . . . n
Cl2 W1 W2 Cl4 -153.08(14) . . . . n
